data_2204828
loop_
_publ_author_name
'Burcu Arslan'
'Canan Kazak'
'Hakan G\"oker'

_publ_section_title
;
 2,6-Dimethyl-4<i>H</i>-1-benzopyran-4-one
;
_journal_issue 12
_journal_name_full 'Acta Crystallographica Section E'
_journal_page_first o2238
_journal_page_last o2240
_journal_paper_doi 10.1107/S1600536804027989
_journal_volume 60
_journal_year 2004
_chemical_formula_iupac 'C11 H10 O2'
_chemical_formula_moiety 'C11 H10 O2'
_chemical_formula_sum 'C11 H10 O2'
_chemical_formula_weight 174.19
_chemical_name_systematic
;
2,6-Dimethyl-4H-1-benzopyran-4-one
;
_space_group_IT_number 14
_symmetry_cell_setting monoclinic
_symmetry_space_group_name_Hall '-P 2yn'
_symmetry_space_group_name_H-M 'P 1 21/n 1'
_atom_sites_solution_hydrogens geom
_atom_sites_solution_primary direct
_atom_sites_solution_secondary difmap
_cell_angle_alpha 90.00
_cell_angle_beta 93.979(8)
_cell_angle_gamma 90.00
_cell_formula_units_Z 4
_cell_length_a 5.4595(5)
_cell_length_b 10.1947(14)
_cell_length_c 15.8862(15)
_cell_measurement_reflns_used 7949
_cell_measurement_temperature 293(2)
_cell_measurement_theta_max 29.4
_cell_measurement_theta_min 2.3
_cell_volume 882.06(17)
_computing_cell_refinement X-AREA
_computing_data_collection 'X-AREA (Stoe & Cie, 2002)'
_computing_data_reduction 'X-RED (Stoe & Cie, 2002)'
_computing_molecular_graphics 'ORTEP-3 (Farrugia, 1997)'
_computing_publication_material 'WinGX (Farrugia, 1999)'
_computing_structure_refinement 'SHELXL97 (Sheldrick, 1997)'
_computing_structure_solution 'SHELXS97 (Sheldrick, 1997)'
_diffrn_ambient_temperature 293(2)
_diffrn_detector_area_resol_mean 6.67
_diffrn_measured_fraction_theta_full 1.000
_diffrn_measured_fraction_theta_max 1.000
_diffrn_measurement_device_type 'Stoe IPDS-2'
_diffrn_measurement_method 'rotation method'
_diffrn_radiation_monochromator graphite
_diffrn_radiation_source 'fine-focus sealed tube'
_diffrn_radiation_type MoK\a
_diffrn_radiation_wavelength 0.71073
_diffrn_reflns_av_R_equivalents 0.088
_diffrn_reflns_av_sigmaI/netI 0.054
_diffrn_reflns_limit_h_max 6
_diffrn_reflns_limit_h_min -6
_diffrn_reflns_limit_k_max 12
_diffrn_reflns_limit_k_min -12
_diffrn_reflns_limit_l_max 19
_diffrn_reflns_limit_l_min -19
_diffrn_reflns_number 6705
_diffrn_reflns_theta_full 26.0
_diffrn_reflns_theta_max 26.0
_diffrn_reflns_theta_min 2.4
_diffrn_standards_decay_% 0
_diffrn_standards_interval_count 0
_diffrn_standards_interval_time 0
_diffrn_standards_number 0
_exptl_absorpt_coefficient_mu 0.09
_exptl_absorpt_correction_T_max 0.982
_exptl_absorpt_correction_T_min 0.942
_exptl_absorpt_correction_type integration
_exptl_absorpt_process_details '(X-RED32; Stoe & Cie, 2002)'
_exptl_crystal_colour colourless
_exptl_crystal_density_diffrn 1.312
_exptl_crystal_density_method 'not measured'
_exptl_crystal_description prism
_exptl_crystal_F_000 368
_exptl_crystal_size_max 0.60
_exptl_crystal_size_mid 0.45
_exptl_crystal_size_min 0.30
_refine_diff_density_max 0.35
_refine_diff_density_min -0.24
_refine_ls_extinction_coef 0.093(16)
_refine_ls_extinction_expression Fc^*^=kFc[1+0.001xFc^2^\l^3^/sin(2\q)]^-1/4^
_refine_ls_extinction_method SHELXL97
_refine_ls_goodness_of_fit_ref 1.11
_refine_ls_hydrogen_treatment mixed
_refine_ls_matrix_type full
_refine_ls_number_parameters 135
_refine_ls_number_reflns 1740
_refine_ls_number_restraints 6
_refine_ls_restrained_S_all 1.11
_refine_ls_R_factor_all 0.066
_refine_ls_R_factor_gt 0.054
_refine_ls_shift/su_max 0.000
_refine_ls_shift/su_mean 0.000
_refine_ls_structure_factor_coef Fsqd
_refine_ls_weighting_details 'calc w = 1/[\s^2^(Fo^2^)+(0.1083P)^2^+0.0774P] where P = (Fo^2^+2Fc^2^)/3'
_refine_ls_weighting_scheme calc
_refine_ls_wR_factor_gt 0.175
_refine_ls_wR_factor_ref 0.184
_reflns_number_gt 1328
_reflns_number_total 1740
_reflns_threshold_expression I>2\s(I)
_cod_data_source_file ya6220.cif
_cod_data_source_block III
_cod_original_sg_symbol_H-M 'P 21/n'
_cod_database_code 2204828
_cod_database_fobs_code 2204828

loop_
_symmetry_equiv_pos_as_xyz
'x, y, z'
'-x+1/2, y+1/2, -z+1/2'
'-x, -y, -z'
'x-1/2, -y-1/2, z-1/2'

loop_
_atom_site_label
_atom_site_fract_x
_atom_site_fract_y
_atom_site_fract_z
_atom_site_U_iso_or_equiv
_atom_site_adp_type
_atom_site_calc_flag
_atom_site_refinement_flags
_atom_site_occupancy
_atom_site_type_symbol
O1 -0.2543(2) 0.52505(13) 0.10857(8) 0.0511(4) Uani d . 1 O
O2 0.3617(3) 0.68843(16) 0.22357(9) 0.0697(5) Uani d . 1 O
C1 -0.3200(4) 0.3829(2) 0.22073(15) 0.0607(6) Uani d D 1 C
H1A -0.4548 0.3637 0.1806 0.091 Uiso calc RD 1 H
H1B -0.3821 0.4130 0.2724 0.091 Uiso calc RD 1 H
H1C -0.2240 0.3050 0.2315 0.091 Uiso calc RD 1 H
C2 -0.1652(3) 0.48550(19) 0.18658(11) 0.0485(5) Uani d . 1 C
C3 0.0386(3) 0.5368(2) 0.22472(12) 0.0511(5) Uani d . 1 C
H3 0.085(4) 0.507(2) 0.2785(15) 0.068(6) Uiso d . 1 H
C4 0.1773(3) 0.63785(19) 0.18847(11) 0.0485(5) Uani d . 1 C
C4A 0.0809(3) 0.67825(17) 0.10306(10) 0.0444(5) Uani d . 1 C
C5 0.1959(4) 0.77291(19) 0.05643(12) 0.0513(5) Uani d . 1 C
H5 0.335(5) 0.811(2) 0.0815(15) 0.067(7) Uiso d . 1 H
C6 0.1052(4) 0.80816(19) -0.02364(12) 0.0533(5) Uani d . 1 C
C7 -0.1065(4) 0.7456(2) -0.05750(12) 0.0571(6) Uani d . 1 C
H7 -0.171(5) 0.773(2) -0.1161(17) 0.076(7) Uiso d . 1 H
C8 -0.2242(4) 0.6526(2) -0.01345(12) 0.0550(5) Uani d . 1 C
H8 -0.373(4) 0.609(2) -0.0343(15) 0.064(6) Uiso d . 1 H
C9 -0.1297(3) 0.61906(18) 0.06751(11) 0.0451(5) Uani d . 1 C
C10 0.2281(5) 0.9122(2) -0.07349(15) 0.0726(7) Uani d D 1 C
H10A 0.1391 0.9232 -0.1273 0.109 Uiso calc RD 1 H
H10B 0.3936 0.8860 -0.0818 0.109 Uiso calc RD 1 H
H10C 0.2299 0.9936 -0.0431 0.109 Uiso calc RD 1 H

loop_
_atom_site_aniso_label
_atom_site_aniso_U_11
_atom_site_aniso_U_22
_atom_site_aniso_U_33
_atom_site_aniso_U_12
_atom_site_aniso_U_13
_atom_site_aniso_U_23
O1 0.0468(7) 0.0604(8) 0.0450(8) -0.0031(6) -0.0054(5) -0.0018(6)
O2 0.0646(9) 0.0890(12) 0.0526(9) -0.0150(8) -0.0163(7) -0.0062(7)
C1 0.0567(11) 0.0621(12) 0.0636(13) 0.0009(9) 0.0070(9) 0.0046(10)
C2 0.0485(10) 0.0529(10) 0.0439(10) 0.0103(8) 0.0015(7) -0.0033(8)
C3 0.0512(11) 0.0620(12) 0.0392(10) 0.0070(8) -0.0028(8) -0.0013(8)
C4 0.0467(10) 0.0589(11) 0.0387(9) 0.0040(8) -0.0048(7) -0.0102(8)
C4A 0.0463(10) 0.0497(10) 0.0367(9) 0.0053(7) 0.0000(7) -0.0100(7)
C5 0.0519(11) 0.0553(11) 0.0464(10) -0.0002(9) 0.0018(8) -0.0098(8)
C6 0.0599(12) 0.0558(11) 0.0448(10) 0.0089(9) 0.0096(8) -0.0035(8)
C7 0.0611(12) 0.0680(13) 0.0414(10) 0.0121(10) -0.0016(8) -0.0012(9)
C8 0.0508(11) 0.0694(13) 0.0434(10) 0.0011(9) -0.0084(8) -0.0045(9)
C9 0.0434(9) 0.0520(10) 0.0393(9) 0.0049(7) -0.0012(7) -0.0071(7)
C10 0.0918(17) 0.0669(14) 0.0604(13) 0.0009(12) 0.0145(12) 0.0069(10)

loop_
_atom_type_symbol
_atom_type_description
_atom_type_scat_dispersion_real
_atom_type_scat_dispersion_imag
_atom_type_scat_source
C C 0.0033 0.0016 'International Tables Vol C Tables 4.2.6.8 and 6.1.1.4'
H H 0.0000 0.0000 'International Tables Vol C Tables 4.2.6.8 and 6.1.1.4'
O O 0.0106 0.0060 'International Tables Vol C Tables 4.2.6.8 and 6.1.1.4'

loop_
_geom_angle_atom_site_label_1
_geom_angle_atom_site_label_2
_geom_angle_atom_site_label_3
_geom_angle
C2 O1 C9 118.97(14)
C3 C2 O1 122.06(18)
C3 C2 C1 126.33(18)
O1 C2 C1 111.61(16)
C2 C3 C4 123.32(18)
C2 C3 H3 117.2(15)
C4 C3 H3 119.4(15)
O2 C4 C3 124.17(17)
O2 C4 C4A 121.80(19)
C3 C4 C4A 114.03(16)
C9 C4A C5 118.53(17)
C9 C4A C4 119.04(17)
C5 C4A C4 122.42(17)
O1 C9 C4A 122.53(16)
O1 C9 C8 116.61(16)
C4A C9 C8 120.86(18)
C7 C8 C9 119.09(18)
C7 C8 H8 124.2(14)
C9 C8 H8 116.7(14)
C8 C7 C6 121.79(18)
C8 C7 H7 121.2(14)
C6 C7 H7 117.0(14)
C5 C6 C7 118.08(19)
C5 C6 C10 121.5(2)
C7 C6 C10 120.39(19)
C6 C5 C4A 121.65(19)
C6 C5 H5 121.4(15)
C4A C5 H5 117.0(15)
C2 C1 H1A 109.5
C2 C1 H1B 109.5
H1A C1 H1B 109.5
C2 C1 H1C 109.5
H1A C1 H1C 109.5
H1B C1 H1C 109.5
C6 C10 H10A 109.5
C6 C10 H10B 109.5
H10A C10 H10B 109.5
C6 C10 H10C 109.5
H10A C10 H10C 109.5
H10B C10 H10C 109.5

loop_
_geom_bond_atom_site_label_1
_geom_bond_atom_site_label_2
_geom_bond_distance
O1 C2 1.361(2)
O1 C9 1.367(2)
O2 C4 1.230(2)
C2 C3 1.336(3)
C2 C1 1.472(3)
C3 C4 1.424(3)
C3 H3 0.93(2)
C4 C4A 1.479(2)
C4A C9 1.384(3)
C4A C5 1.392(3)
C9 C8 1.395(3)
C8 C7 1.365(3)
C8 H8 0.96(2)
C7 C6 1.395(3)
C7 H7 1.01(3)
C6 C5 1.380(3)
C6 C10 1.509(3)
C5 H5 0.92(3)
C1 H1A 0.9600
C1 H1B 0.9600
C1 H1C 0.9600
C10 H10A 0.9600
C10 H10B 0.9600
C10 H10C 0.9600

loop_
_geom_torsion_atom_site_label_1
_geom_torsion_atom_site_label_2
_geom_torsion_atom_site_label_3
_geom_torsion_atom_site_label_4
_geom_torsion
C9 O1 C2 C3 0.8(3)
C9 O1 C2 C1 -179.22(14)
O1 C2 C3 C4 1.2(3)
C1 C2 C3 C4 -178.82(17)
C2 C3 C4 O2 178.10(19)
C2 C3 C4 C4A -2.1(3)
O2 C4 C4A C9 -178.97(17)
C3 C4 C4A C9 1.2(2)
O2 C4 C4A C5 1.8(3)
C3 C4 C4A C5 -178.03(16)
C2 O1 C9 C4A -1.6(2)
C2 O1 C9 C8 177.81(16)
C5 C4A C9 O1 179.86(15)
C4 C4A C9 O1 0.6(3)
C5 C4A C9 C8 0.4(3)
C4 C4A C9 C8 -178.86(16)
O1 C9 C8 C7 -179.71(16)
C4A C9 C8 C7 -0.2(3)
C9 C8 C7 C6 -0.2(3)
C8 C7 C6 C5 0.5(3)
C8 C7 C6 C10 -178.89(18)
C7 C6 C5 C4A -0.3(3)
C10 C6 C5 C4A 179.07(17)
C9 C4A C5 C6 -0.2(3)
C4 C4A C5 C6 179.11(17)

loop_
_cod_related_entry_id
_cod_related_entry_database
_cod_related_entry_code
1 ChemSpider 589569
